data_4112552
loop_
_publ_author_name
'Stephen Hanessian'
'Martin Tremblay'
'Jens F. W. Petersen'

_publ_contact_author_address
;
      Universit\'e de Montr\'eal
      D\'epartement de Chimie
      C.P. 6128, Succ. Centre-ville
      Montr\'eal, Qu\'ebec
      Canada, H3C 3J7
;
_publ_contact_author_email stephen.hanessian@umontreal.ca
_publ_contact_author_fax '+1 514 343 5728'
_publ_contact_author_name 'Dr Stephen Hanessian'
_publ_contact_author_phone '+1 514 343 6738'
_publ_section_title
;
 The N-Acyloxyiminium Ion Aza-Prins Route to Octahydroindoles: Total
 Synthesis and Structural Confirmation of the Antithrombotic Marine
 Natural Product Oscillarin
;
_journal_name_full 'Journal of the American Chemical Society'
_journal_page_first 6064
_journal_page_last 6071
_journal_paper_doi 10.1021/ja030669g
_journal_volume 126
_journal_year 2004
_chemical_absolute_configuration rmad
_chemical_compound_source 'Synthesized by the authors. See text'
_chemical_formula_moiety 'C16 H26 Cl N O4'
_chemical_formula_sum 'C16 H26 Cl N O4'
_chemical_formula_weight 331.83
_chemical_name_systematic
;
 ?
;
_space_group_IT_number 19
_symmetry_cell_setting orthorhombic
_symmetry_space_group_name_Hall 'P 2ac 2ab'
_symmetry_space_group_name_H-M 'P 21 21 21'
_atom_sites_solution_hydrogens geom
_atom_sites_solution_primary direct
_atom_sites_solution_secondary difmap
_audit_creation_method SHELXL-97
_cell_angle_alpha 90.00
_cell_angle_beta 90.00
_cell_angle_gamma 90.00
_cell_formula_units_Z 4
_cell_length_a 7.527(3)
_cell_length_b 12.890(6)
_cell_length_c 18.219(7)
_cell_measurement_reflns_used 25
_cell_measurement_temperature 293(2)
_cell_measurement_theta_max 30.00
_cell_measurement_theta_min 15.00
_cell_volume 1767.7(13)
_computing_cell_refinement 'CAD4 Program (Nonius 1989)'
_computing_data_collection 'Local Program'
_computing_data_reduction 'Local Program'
_computing_molecular_graphics 'XP (Bruker, 1999)'
_computing_publication_material 'UdMX (local program)'
_computing_structure_refinement 'SHELXL97 (Sheldrick, 1997)'
_computing_structure_solution 'SHELXS97 (Sheldrick, 1997)'
_diffrn_ambient_temperature 293(2)
_diffrn_detector_area_resol_mean 0.0
_diffrn_measured_fraction_theta_full 1.000
_diffrn_measured_fraction_theta_max 1.000
_diffrn_measurement_device_type 'Enraf-Nonius CAD-4'
_diffrn_measurement_method \w
_diffrn_radiation_monochromator graphite
_diffrn_radiation_source 'Sealed Tube'
_diffrn_radiation_type CuK\a
_diffrn_radiation_wavelength 1.54178
_diffrn_reflns_av_R_equivalents 0.051
_diffrn_reflns_av_sigmaI/netI 0.0277
_diffrn_reflns_limit_h_max 9
_diffrn_reflns_limit_h_min -9
_diffrn_reflns_limit_k_max 15
_diffrn_reflns_limit_k_min -15
_diffrn_reflns_limit_l_max 22
_diffrn_reflns_limit_l_min -22
_diffrn_reflns_number 15076
_diffrn_reflns_theta_full 70.01
_diffrn_reflns_theta_max 70.01
_diffrn_reflns_theta_min 4.20
_diffrn_standards_decay_% 5.60
_diffrn_standards_interval_time 60
_diffrn_standards_number 5
_exptl_absorpt_coefficient_mu 2.056
_exptl_absorpt_correction_T_max 0.5600
_exptl_absorpt_correction_T_min 0.3500
_exptl_absorpt_correction_type gaussian
_exptl_absorpt_process_details 'gaussian from crystal shape'
_exptl_crystal_colour Colourless
_exptl_crystal_density_diffrn 1.247
_exptl_crystal_density_meas ?
_exptl_crystal_description block
_exptl_crystal_F_000 712
_exptl_crystal_size_max 0.70
_exptl_crystal_size_mid 0.42
_exptl_crystal_size_min 0.42
_refine_diff_density_max 0.202
_refine_diff_density_min -0.153
_refine_diff_density_rms 0.045
_refine_ls_abs_structure_details 'Flack H D (1983), 1415 Friedel Pairs'
_refine_ls_abs_structure_Flack -0.013(15)
_refine_ls_extinction_coef 0.0146(7)
_refine_ls_extinction_expression Fc^*^=kFc[1+0.001xFc^2^\l^3^/sin(2\q)]^-1/4^
_refine_ls_extinction_method SHELXL
_refine_ls_goodness_of_fit_ref 1.015
_refine_ls_hydrogen_treatment constr
_refine_ls_matrix_type full
_refine_ls_number_parameters 204
_refine_ls_number_reflns 3353
_refine_ls_number_restraints 0
_refine_ls_restrained_S_all 1.015
_refine_ls_R_factor_all 0.0399
_refine_ls_R_factor_gt 0.0358
_refine_ls_shift/su_max 0.001
_refine_ls_shift/su_mean 0.000
_refine_ls_structure_factor_coef Fsqd
_refine_ls_weighting_details 'calc w=1/[\s^2^(Fo^2^)+(0.0580P)^2^] where P=(Fo^2^+2Fc^2^)/3'
_refine_ls_weighting_scheme calc
_refine_ls_wR_factor_gt 0.0935
_refine_ls_wR_factor_ref 0.0957
_reflns_number_gt 2893
_reflns_number_total 3353
_reflns_threshold_expression >2sigma(I)
_cod_data_source_file ja030669g_4.cif
_cod_data_source_block han344
_cod_depositor_comments
;
The following automatic conversions were performed:

'_exptl_crystal_density_meas' value 'none' was changed to '?' - the
value is perceived as not measured.

Automatic conversion script
Id: cif_fix_values 3008 2015-01-20 13:52:24Z robertas 
;
_cod_database_code 4112552

loop_
_symmetry_equiv_pos_as_xyz
'x, y, z'
'x+1/2, -y+1/2, -z'
'-x, y+1/2, -z+1/2'
'-x+1/2, -y, z+1/2'

loop_
_atom_site_label
_atom_site_type_symbol
_atom_site_fract_x
_atom_site_fract_y
_atom_site_fract_z
_atom_site_U_iso_or_equiv
_atom_site_adp_type
_atom_site_occupancy
_atom_site_symmetry_multiplicity
_atom_site_calc_flag
_atom_site_refinement_flags
Cl Cl -0.10707(9) -0.27383(4) 0.47304(3) 0.07699(19) Uani 1 1 d .
O11 O -0.1523(2) 0.11065(12) 0.34919(8) 0.0734(4) Uani 1 1 d .
O12 O 0.0975(2) 0.20749(10) 0.34385(7) 0.0651(4) Uani 1 1 d .
O16 O 0.4806(3) 0.0404(2) 0.48362(12) 0.1134(7) Uani 1 1 d .
O17 O 0.3204(2) 0.02432(13) 0.38319(9) 0.0744(4) Uani 1 1 d .
N N 0.0346(2) 0.11964(12) 0.44693(8) 0.0551(4) Uani 1 1 d .
C2 C -0.0756(3) 0.04365(14) 0.48617(10) 0.0544(4) Uani 1 1 d .
H2 H -0.1990 0.0561 0.4714 0.065 Uiso 1 1 calc R
C3 C -0.0294(3) -0.06808(14) 0.46332(10) 0.0567(4) Uani 1 1 d .
H3A H -0.0439 -0.0760 0.4107 0.068 Uiso 1 1 calc R
H3B H 0.0933 -0.0831 0.4756 0.068 Uiso 1 1 calc R
C4 C -0.1514(3) -0.14247(15) 0.50322(11) 0.0606(5) Uani 1 1 d .
H4 H -0.2745 -0.1251 0.4909 0.073 Uiso 1 1 calc R
C5 C -0.1289(3) -0.13465(16) 0.58522(11) 0.0682(5) Uani 1 1 d .
H5A H -0.0074 -0.1509 0.5987 0.082 Uiso 1 1 calc R
H5B H -0.2071 -0.1836 0.6096 0.082 Uiso 1 1 calc R
C6 C -0.1745(3) -0.02402(17) 0.60888(11) 0.0727(6) Uani 1 1 d .
H6A H -0.1548 -0.0177 0.6613 0.087 Uiso 1 1 calc R
H6B H -0.2997 -0.0117 0.5998 0.087 Uiso 1 1 calc R
C7 C -0.0660(3) 0.05985(16) 0.56936(10) 0.0631(5) Uani 1 1 d .
H7 H -0.1234 0.1265 0.5798 0.076 Uiso 1 1 calc R
C8 C 0.1243(4) 0.06837(17) 0.59564(11) 0.0708(6) Uani 1 1 d .
H8A H 0.1863 0.0038 0.5860 0.085 Uiso 1 1 calc R
H8B H 0.1259 0.0807 0.6482 0.085 Uiso 1 1 calc R
C9 C 0.2176(4) 0.15674(18) 0.55639(12) 0.0736(6) Uani 1 1 d .
H9A H 0.3401 0.1605 0.5728 0.088 Uiso 1 1 calc R
H9B H 0.1602 0.2218 0.5688 0.088 Uiso 1 1 calc R
C10 C 0.2133(3) 0.14164(15) 0.47326(11) 0.0620(5) Uani 1 1 d .
H10 H 0.2474 0.2084 0.4517 0.074 Uiso 1 1 calc R
C11 C -0.0173(3) 0.14244(14) 0.37679(10) 0.0576(5) Uani 1 1 d .
C12 C 0.0856(3) 0.22465(17) 0.26408(10) 0.0691(6) Uani 1 1 d .
C13 C 0.2522(5) 0.2866(3) 0.24948(14) 0.1117(11) Uani 1 1 d .
H13A H 0.2482 0.3502 0.2769 0.167 Uiso 1 1 calc R
H13B H 0.2602 0.3021 0.1980 0.167 Uiso 1 1 calc R
H13C H 0.3542 0.2471 0.2642 0.167 Uiso 1 1 calc R
C14 C 0.0923(5) 0.12211(18) 0.22411(13) 0.0928(8) Uani 1 1 d .
H14A H 0.1880 0.0810 0.2433 0.139 Uiso 1 1 calc R
H14B H 0.1112 0.1342 0.1727 0.139 Uiso 1 1 calc R
H14C H -0.0180 0.0860 0.2309 0.139 Uiso 1 1 calc R
C15 C -0.0789(5) 0.2866(2) 0.24609(14) 0.0988(9) Uani 1 1 d .
H15A H -0.1825 0.2455 0.2561 0.148 Uiso 1 1 calc R
H15B H -0.0773 0.3054 0.1951 0.148 Uiso 1 1 calc R
H15C H -0.0816 0.3482 0.2756 0.148 Uiso 1 1 calc R
C16 C 0.3522(3) 0.06387(18) 0.44863(13) 0.0679(5) Uani 1 1 d .
C17 C 0.4572(4) -0.0443(2) 0.35362(15) 0.0904(8) Uani 1 1 d .
H17A H 0.5683 -0.0078 0.3514 0.136 Uiso 1 1 calc R
H17B H 0.4238 -0.0663 0.3052 0.136 Uiso 1 1 calc R
H17C H 0.4695 -0.1039 0.3849 0.136 Uiso 1 1 calc R

loop_
_atom_site_aniso_label
_atom_site_aniso_U_11
_atom_site_aniso_U_22
_atom_site_aniso_U_33
_atom_site_aniso_U_23
_atom_site_aniso_U_13
_atom_site_aniso_U_12
Cl 0.0918(4) 0.0533(2) 0.0858(4) -0.0008(2) 0.0032(3) -0.0067(3)
O11 0.0783(10) 0.0825(10) 0.0594(8) 0.0144(7) -0.0089(7) -0.0116(8)
O12 0.0884(10) 0.0580(7) 0.0489(7) 0.0060(5) 0.0004(7) -0.0109(7)
O16 0.0757(11) 0.170(2) 0.0943(13) -0.0083(14) -0.0173(10) 0.0236(13)
O17 0.0716(10) 0.0768(10) 0.0747(9) -0.0098(8) -0.0009(8) 0.0080(8)
N 0.0668(9) 0.0496(8) 0.0490(8) 0.0052(6) -0.0013(7) -0.0016(7)
C2 0.0636(11) 0.0500(9) 0.0495(9) 0.0059(7) 0.0015(8) 0.0028(8)
C3 0.0706(11) 0.0511(9) 0.0485(10) 0.0014(7) 0.0024(8) -0.0016(8)
C4 0.0699(12) 0.0514(9) 0.0605(10) 0.0058(8) 0.0029(9) -0.0025(9)
C5 0.0849(15) 0.0605(11) 0.0593(11) 0.0125(9) 0.0069(10) -0.0017(11)
C6 0.0935(17) 0.0706(13) 0.0539(11) 0.0043(10) 0.0146(11) 0.0037(12)
C7 0.0823(14) 0.0560(11) 0.0509(10) -0.0003(8) 0.0059(9) 0.0080(10)
C8 0.0978(17) 0.0668(12) 0.0477(10) -0.0002(9) -0.0085(10) -0.0043(12)
C9 0.0958(17) 0.0627(12) 0.0624(12) -0.0039(10) -0.0116(12) -0.0120(12)
C10 0.0737(12) 0.0526(10) 0.0598(10) 0.0029(9) -0.0060(10) -0.0098(9)
C11 0.0713(12) 0.0501(9) 0.0513(10) 0.0057(8) 0.0018(9) 0.0002(9)
C12 0.1009(17) 0.0609(11) 0.0455(9) 0.0049(9) 0.0045(10) -0.0069(13)
C13 0.141(3) 0.124(2) 0.0700(15) 0.0155(16) 0.0102(17) -0.054(2)
C14 0.145(3) 0.0725(14) 0.0610(12) -0.0102(11) 0.0081(15) -0.0012(18)
C15 0.136(3) 0.0948(18) 0.0661(14) 0.0233(13) -0.0014(15) 0.0227(19)
C16 0.0641(12) 0.0751(13) 0.0644(12) 0.0095(10) -0.0033(10) -0.0106(10)
C17 0.0892(17) 0.0930(17) 0.0888(17) -0.0046(14) 0.0128(14) 0.0137(15)

loop_
_atom_type_symbol
_atom_type_description
_atom_type_scat_dispersion_real
_atom_type_scat_dispersion_imag
_atom_type_scat_source
C C 0.0181 0.0091 'International Tables Vol C Tables 4.2.6.8 and 6.1.1.4'
H H 0.0000 0.0000 'International Tables Vol C Tables 4.2.6.8 and 6.1.1.4'
N N 0.0311 0.0180 'International Tables Vol C Tables 4.2.6.8 and 6.1.1.4'
O O 0.0492 0.0322 'International Tables Vol C Tables 4.2.6.8 and 6.1.1.4'
Cl Cl 0.3639 0.7018 'International Tables Vol C Tables 4.2.6.8 and 6.1.1.4'

loop_
_geom_angle_atom_site_label_1
_geom_angle_atom_site_label_2
_geom_angle_atom_site_label_3
_geom_angle
_geom_angle_publ_flag
C11 O12 C12 119.64(16) y
C16 O17 C17 116.10(19) y
C11 N C10 122.00(16) y
C11 N C2 115.87(16) y
C10 N C2 119.41(16) y
N C2 C7 111.35(16) y
N C2 C3 111.40(15) y
C7 C2 C3 112.63(15) y
N C2 H2 107 ?
C7 C2 H2 107 ?
C3 C2 H2 107 ?
C4 C3 C2 109.03(16) y
C4 C3 H3A 109.9 ?
C2 C3 H3A 109.9 ?
C4 C3 H3B 109.9 ?
C2 C3 H3B 109.9 ?
H3A C3 H3B 108.3 ?
C5 C4 C3 111.46(18) y
C5 C4 CL 110.06(14) y
C3 C4 CL 109.57(14) y
C5 C4 H4 108.6 ?
C3 C4 H4 108.6 ?
CL C4 H4 108.6 ?
C4 C5 C6 108.48(18) y
C4 C5 H5A 110 ?
C6 C5 H5A 110 ?
C4 C5 H5B 110 ?
C6 C5 H5B 110 ?
H5A C5 H5B 108.4 ?
C5 C6 C7 113.93(18) y
C5 C6 H6A 108.8 ?
C7 C6 H6A 108.8 ?
C5 C6 H6B 108.8 ?
C7 C6 H6B 108.8 ?
H6A C6 H6B 107.7 ?
C8 C7 C2 111.54(18) y
C8 C7 C6 113.95(18) y
C2 C7 C6 110.08(17) y
C8 C7 H7 107 ?
C2 C7 H7 107 ?
C6 C7 H7 107 ?
C7 C8 C9 110.10(19) y
C7 C8 H8A 109.6 ?
C9 C8 H8A 109.6 ?
C7 C8 H8B 109.6 ?
C9 C8 H8B 109.6 ?
H8A C8 H8B 108.2 ?
C8 C9 C10 111.20(17) y
C8 C9 H9A 109.4 ?
C10 C9 H9A 109.4 ?
C8 C9 H9B 109.4 ?
C10 C9 H9B 109.4 ?
H9A C9 H9B 108 ?
N C10 C16 114.24(16) y
N C10 C9 111.80(19) y
C16 C10 C9 111.28(19) y
N C10 H10 106.3 ?
C16 C10 H10 106.3 ?
C9 C10 H10 106.3 ?
O11 C11 O12 124.57(18) y
O11 C11 N 123.88(18) y
O12 C11 N 111.51(18) y
O12 C12 C15 110.10(18) y
O12 C12 C14 110.02(17) y
C15 C12 C14 112.7(2) y
O12 C12 C13 101.69(19) y
C15 C12 C13 111.3(2) y
C14 C12 C13 110.5(2) y
C12 C13 H13A 109.5 ?
C12 C13 H13B 109.5 ?
H13A C13 H13B 109.5 ?
C12 C13 H13C 109.5 ?
H13A C13 H13C 109.5 ?
H13B C13 H13C 109.5 ?
C12 C14 H14A 109.5 ?
C12 C14 H14B 109.5 ?
H14A C14 H14B 109.5 ?
C12 C14 H14C 109.5 ?
H14A C14 H14C 109.5 ?
H14B C14 H14C 109.5 ?
C12 C15 H15A 109.5 ?
C12 C15 H15B 109.5 ?
H15A C15 H15B 109.5 ?
C12 C15 H15C 109.5 ?
H15A C15 H15C 109.5 ?
H15B C15 H15C 109.5 ?
O16 C16 O17 122.0(2) y
O16 C16 C10 124.5(2) y
O17 C16 C10 113.46(19) y
O17 C17 H17A 109.5 ?
O17 C17 H17B 109.5 ?
H17A C17 H17B 109.5 ?
O17 C17 H17C 109.5 ?
H17A C17 H17C 109.5 ?
H17B C17 H17C 109.5 ?

loop_
_geom_bond_atom_site_label_1
_geom_bond_atom_site_label_2
_geom_bond_distance
_geom_bond_publ_flag
Cl C4 1.811(2) y
O11 C11 1.205(2) y
O12 C11 1.346(2) y
O12 C12 1.473(2) y
O16 C16 1.197(3) y
O17 C16 1.318(3) y
O17 C17 1.460(3) y
N C11 1.368(2) y
N C10 1.456(3) y
N C2 1.469(2) y
C2 C7 1.532(3) y
C2 C3 1.539(2) y
C2 H2 0.98 ?
C3 C4 1.513(3) y
C3 H3a 0.97 ?
C3 H3b 0.97 ?
C4 C5 1.507(3) y
C4 H4 0.98 ?
C5 C6 1.529(3) y
C5 H5a 0.97 ?
C5 H5b 0.97 ?
C6 C7 1.534(3) y
C6 H6a 0.97 ?
C6 H6b 0.97 ?
C7 C8 1.514(3) y
C7 H7 0.98 ?
C8 C9 1.518(3) y
C8 H8a 0.97 ?
C8 H8b 0.97 ?
C9 C10 1.527(3) y
C9 H9a 0.97 ?
C9 H9b 0.97 ?
C10 C16 1.516(3) y
C10 H10 0.98 ?
C12 C15 1.509(4) y
C12 C14 1.510(3) y
C12 C13 1.511(4) y
C13 H13a 0.96 ?
C13 H13b 0.96 ?
C13 H13c 0.96 ?
C14 H14a 0.96 ?
C14 H14b 0.96 ?
C14 H14c 0.96 ?
C15 H15a 0.96 ?
C15 H15b 0.96 ?
C15 H15c 0.96 ?
C17 H17a 0.96 ?
C17 H17b 0.96 ?
C17 H17c 0.96 ?

loop_
_geom_torsion_atom_site_label_1
_geom_torsion_atom_site_label_2
_geom_torsion_atom_site_label_3
_geom_torsion_atom_site_label_4
_geom_torsion
_geom_torsion_publ_flag
C11 N C2 C7 -153.41(18) y
C10 N C2 C7 44.9(2) y
C11 N C2 C3 79.9(2) y
C10 N C2 C3 -81.8(2) y
N C2 C3 C4 -177.89(16) y
C7 C2 C3 C4 56.2(2) y
C2 C3 C4 C5 -61.1(2) y
C2 C3 C4 CL 176.82(13) y
C3 C4 C5 C6 60.4(3) y
CL C4 C5 C6 -177.79(16) y
C4 C5 C6 C7 -55.8(3) y
N C2 C7 C8 -49.5(2) y
C3 C2 C7 C8 76.4(2) y
N C2 C7 C6 -177.06(17) y
C3 C2 C7 C6 -51.1(2) y
C5 C6 C7 C8 -74.7(2) y
C5 C6 C7 C2 51.4(3) y
C2 C7 C8 C9 57.6(2) y
C6 C7 C8 C9 -177.01(17) y
C7 C8 C9 C10 -57.7(3) y
C11 N C10 C16 -78.4(2) y
C2 N C10 C16 82.1(2) y
C11 N C10 C9 154.05(18) y
C2 N C10 C9 -45.4(2) y
C8 C9 C10 N 50.3(3) y
C8 C9 C10 C16 -78.8(3) y
C12 O12 C11 O11 -14.6(3) y
C12 O12 C11 N 167.64(17) y
C10 N C11 O11 167.34(19) y
C2 N C11 O11 6.2(3) y
C10 N C11 O12 -14.9(3) y
C2 N C11 O12 -176.11(15) y
C11 O12 C12 C15 70.6(2) y
C11 O12 C12 C14 -54.2(3) y
C11 O12 C12 C13 -171.3(2) y
C17 O17 C16 O16 -4.1(3) y
C17 O17 C16 C10 174.90(18) y
N C10 C16 O16 -148.4(2) y
C9 C10 C16 O16 -20.6(3) y
N C10 C16 O17 32.6(2) y
C9 C10 C16 O17 160.41(18) y
